data_2226463
loop_
_publ_author_name
'Zhu, Hualing'
'Shi, Jun'
'Wei, Zhen'
'Bai, Yanan'
'Bu, Luxia'

_publ_section_title
;
 1,5-Dimethyl-4-{[1-(3-methyl-5-oxo-1-phenyl-4,5-dihydro-1<i>H</i>-pyrazol-4-ylidene)ethyl]amino}-2-phenyl-1<i>H</i>-pyrazol-3(2<i>H</i>)-one
;
_journal_coeditor_code HB5465
_journal_issue 7
_journal_name_full 'Acta Crystallographica Section E'
_journal_page_first o1583
_journal_paper_doi 10.1107/S1600536810020532
_journal_volume 66
_journal_year 2010
_chemical_formula_iupac 'C23 H23 N5 O2'
_chemical_formula_moiety 'C23 H23 N5 O2'
_chemical_formula_sum 'C23 H23 N5 O2'
_chemical_formula_weight 401.46
_chemical_name_systematic
;
1,5-Dimethyl-4-{[1-(3-methyl-5-oxo-1-phenyl-4,5-dihydro-1<i>H</i>-pyrazol-4-
ylidene)ethyl]amino}-2-phenyl-1<i>H</i>-pyrazol-3(2<i>H</i>)-one
;
_space_group_IT_number 15
_symmetry_cell_setting monoclinic
_symmetry_space_group_name_Hall '-C 2yc'
_symmetry_space_group_name_H-M 'C 1 2/c 1'
_atom_sites_solution_hydrogens geom
_atom_sites_solution_primary direct
_atom_sites_solution_secondary difmap
_audit_creation_method SHELXL-97
_cell_angle_alpha 90.00
_cell_angle_beta 102.76(3)
_cell_angle_gamma 90.00
_cell_formula_units_Z 8
_cell_length_a 20.486(4)
_cell_length_b 10.209(2)
_cell_length_c 19.753(4)
_cell_measurement_reflns_used 5835
_cell_measurement_temperature 113(2)
_cell_measurement_theta_max 27.930
_cell_measurement_theta_min 2.039
_cell_volume 4029.1(15)
_computing_cell_refinement 'Crystalclear (Rigaku, 2005)'
_computing_data_collection 'Crystalclear (Rigaku, 2005)'
_computing_data_reduction 'Crystalclear (Rigaku, 2005)'
_computing_molecular_graphics 'SHELXTL (Sheldrick, 2008)'
_computing_publication_material 'SHELXTL (Sheldrick, 2008)'
_computing_structure_refinement 'SHELXL97 (Sheldrick, 2008)'
_computing_structure_solution 'SHELXS97 (Sheldrick, 2008)'
_diffrn_ambient_temperature 113(2)
_diffrn_detector_area_resol_mean 7.31
_diffrn_measured_fraction_theta_full 0.998
_diffrn_measured_fraction_theta_max 0.998
_diffrn_measurement_device_type 'Rigaku Saturn CCD'
_diffrn_measurement_method '\w and \f scans'
_diffrn_radiation_monochromator confocal
_diffrn_radiation_source 'rotating anode'
_diffrn_radiation_type MoK\a
_diffrn_radiation_wavelength 0.71073
_diffrn_reflns_av_R_equivalents 0.0384
_diffrn_reflns_av_sigmaI/netI 0.0368
_diffrn_reflns_limit_h_max 21
_diffrn_reflns_limit_h_min -24
_diffrn_reflns_limit_k_max 12
_diffrn_reflns_limit_k_min -11
_diffrn_reflns_limit_l_max 20
_diffrn_reflns_limit_l_min -23
_diffrn_reflns_number 13299
_diffrn_reflns_theta_full 25.02
_diffrn_reflns_theta_max 25.02
_diffrn_reflns_theta_min 2.04
_diffrn_standards_decay_% 0
_diffrn_standards_interval_count 0
_diffrn_standards_interval_time 0
_diffrn_standards_number 0
_exptl_absorpt_coefficient_mu 0.088
_exptl_absorpt_correction_T_max 0.990
_exptl_absorpt_correction_T_min 0.983
_exptl_absorpt_correction_type multi-scan
_exptl_absorpt_process_details '(Crystalclear; Rigaku, 2005)'
_exptl_crystal_colour 'pale yellow'
_exptl_crystal_density_diffrn 1.324
_exptl_crystal_density_method 'not measured'
_exptl_crystal_description block
_exptl_crystal_F_000 1696
_exptl_crystal_size_max 0.20
_exptl_crystal_size_mid 0.18
_exptl_crystal_size_min 0.12
_refine_diff_density_max 0.244
_refine_diff_density_min -0.197
_refine_ls_extinction_coef 0.0113(7)
_refine_ls_extinction_expression Fc^*^=kFc[1+0.001xFc^2^\l^3^/sin(2\q)]^-1/4^
_refine_ls_extinction_method 'SHELXL97 (Sheldrick, 2008)'
_refine_ls_goodness_of_fit_ref 1.004
_refine_ls_hydrogen_treatment mixed
_refine_ls_matrix_type full
_refine_ls_number_parameters 280
_refine_ls_number_reflns 3553
_refine_ls_number_restraints 1
_refine_ls_restrained_S_all 1.004
_refine_ls_R_factor_all 0.0494
_refine_ls_R_factor_gt 0.0398
_refine_ls_shift/su_max 0.001
_refine_ls_shift/su_mean 0.000
_refine_ls_structure_factor_coef Fsqd
_refine_ls_weighting_details 'calc w=1/[\s^2^(Fo^2^)+(0.0698P)^2^] where P=(Fo^2^+2Fc^2^)/3'
_refine_ls_weighting_scheme calc
_refine_ls_wR_factor_gt 0.0982
_refine_ls_wR_factor_ref 0.1049
_reflns_number_gt 2858
_reflns_number_total 3553
_reflns_threshold_expression I>2\s(I)
_cod_data_source_file hb5465.cif
_cod_data_source_block I
_cod_original_cell_volume 4029.3(14)
_cod_original_sg_symbol_H-M 'C 2/c'
_cod_database_code 2226463
_cod_database_fobs_code 2226463

loop_
_symmetry_equiv_pos_as_xyz
'x, y, z'
'-x, y, -z+1/2'
'x+1/2, y+1/2, z'
'-x+1/2, y+1/2, -z+1/2'
'-x, -y, -z'
'x, -y, z-1/2'
'-x+1/2, -y+1/2, -z'
'x+1/2, -y+1/2, z-1/2'

loop_
_atom_site_type_symbol
_atom_site_label
_atom_site_fract_x
_atom_site_fract_y
_atom_site_fract_z
_atom_site_U_iso_or_equiv
_atom_site_adp_type
_atom_site_calc_flag
_atom_site_refinement_flags
_atom_site_occupancy
_atom_site_disorder_assembly
_atom_site_disorder_group
O O1 0.36779(5) 0.46740(9) -0.06459(5) 0.0331(3) Uani d . 1 . .
O O2 0.30384(5) 0.76857(9) 0.14645(5) 0.0320(3) Uani d . 1 . .
N N1 0.48756(6) 0.27136(11) 0.04420(6) 0.0290(3) Uani d . 1 . .
N N2 0.44223(6) 0.29879(11) -0.01884(6) 0.0258(3) Uani d . 1 . .
N N3 0.36650(6) 0.64889(11) 0.03072(6) 0.0275(3) Uani d D 1 . .
N N4 0.31259(6) 0.98296(10) 0.01180(6) 0.0265(3) Uani d . 1 . .
N N5 0.29411(6) 0.95272(11) 0.07449(6) 0.0267(3) Uani d . 1 . .
C C1 0.44049(7) 0.21464(12) -0.07603(7) 0.0250(3) Uani d . 1 . .
C C2 0.39265(7) 0.23181(13) -0.13788(7) 0.0302(4) Uani d . 1 . .
H H2 0.3599 0.2988 -0.1414 0.036 Uiso calc R 1 . .
C C3 0.39318(8) 0.15100(13) -0.19403(8) 0.0340(4) Uani d . 1 . .
H H3 0.3608 0.1633 -0.2361 0.041 Uiso calc R 1 . .
C C4 0.44038(8) 0.05234(14) -0.18963(8) 0.0334(4) Uani d . 1 . .
H H4 0.4408 -0.0021 -0.2285 0.040 Uiso calc R 1 . .
C C5 0.48688(8) 0.03395(13) -0.12788(8) 0.0325(4) Uani d . 1 . .
H H5 0.5188 -0.0346 -0.1243 0.039 Uiso calc R 1 . .
C C6 0.48738(7) 0.11448(13) -0.07107(8) 0.0284(3) Uani d . 1 . .
H H6 0.5196 0.1012 -0.0290 0.034 Uiso calc R 1 . .
C C7 0.40969(7) 0.41613(13) -0.01570(7) 0.0252(3) Uani d . 1 . .
C C8 0.43465(7) 0.46416(12) 0.05373(7) 0.0246(3) Uani d . 1 . .
C C9 0.48298(7) 0.36845(13) 0.08621(7) 0.0265(3) Uani d . 1 . .
C C10 0.52713(8) 0.36606(15) 0.15746(8) 0.0383(4) Uani d . 1 . .
H H10A 0.5499 0.2812 0.1655 0.057 Uiso calc R 1 . .
H H10B 0.4999 0.3793 0.1919 0.057 Uiso calc R 1 . .
H H10C 0.5605 0.4361 0.1617 0.057 Uiso calc R 1 . .
C C11 0.41305(7) 0.58307(13) 0.07650(7) 0.0242(3) Uani d . 1 . .
C C12 0.43823(8) 0.63774(13) 0.14760(7) 0.0296(4) Uani d . 1 . .
H H12A 0.4385 0.7336 0.1453 0.044 Uiso calc R 1 . .
H H12B 0.4838 0.6061 0.1663 0.044 Uiso calc R 1 . .
H H12C 0.4089 0.6094 0.1779 0.044 Uiso calc R 1 . .
C C13 0.34091(7) 0.77511(12) 0.03765(7) 0.0236(3) Uani d . 1 . .
C C14 0.33636(7) 0.87041(12) -0.01143(7) 0.0238(3) Uani d . 1 . .
C C15 0.35030(8) 0.86237(14) -0.08178(7) 0.0302(4) Uani d . 1 . .
H H15A 0.3841 0.7946 -0.0824 0.045 Uiso calc R 1 . .
H H15B 0.3670 0.9471 -0.0940 0.045 Uiso calc R 1 . .
H H15C 0.3090 0.8401 -0.1155 0.045 Uiso calc R 1 . .
C C16 0.26801(8) 1.07262(14) -0.03498(8) 0.0340(4) Uani d . 1 . .
H H16A 0.2931 1.1167 -0.0653 0.051 Uiso calc R 1 . .
H H16B 0.2502 1.1381 -0.0076 0.051 Uiso calc R 1 . .
H H16C 0.2309 1.0229 -0.0634 0.051 Uiso calc R 1 . .
C C17 0.31227(7) 0.82187(13) 0.09295(7) 0.0252(3) Uani d . 1 . .
C C18 0.29907(7) 1.05520(13) 0.12492(7) 0.0268(3) Uani d . 1 . .
C C19 0.26278(7) 1.04378(15) 0.17587(7) 0.0325(4) Uani d . 1 . .
H H19 0.2345 0.9703 0.1765 0.039 Uiso calc R 1 . .
C C20 0.26814(8) 1.14062(16) 0.22600(8) 0.0412(4) Uani d . 1 . .
H H20 0.2439 1.1326 0.2616 0.049 Uiso calc R 1 . .
C C21 0.30837(9) 1.24844(17) 0.22456(9) 0.0454(5) Uani d . 1 . .
H H21 0.3116 1.3147 0.2589 0.054 Uiso calc R 1 . .
C C22 0.34389(9) 1.25982(15) 0.17310(9) 0.0429(4) Uani d . 1 . .
H H22 0.3712 1.3345 0.1718 0.052 Uiso calc R 1 . .
C C23 0.33989(8) 1.16264(13) 0.12312(8) 0.0344(4) Uani d . 1 . .
H H23 0.3649 1.1698 0.0881 0.041 Uiso calc R 1 . .
H H3A 0.3562(8) 0.6116(14) -0.0115(6) 0.045(5) Uiso d D 1 . .

loop_
_atom_site_aniso_label
_atom_site_aniso_U_11
_atom_site_aniso_U_22
_atom_site_aniso_U_33
_atom_site_aniso_U_12
_atom_site_aniso_U_13
_atom_site_aniso_U_23
O1 0.0351(6) 0.0329(5) 0.0257(6) 0.0095(5) -0.0053(5) -0.0022(4)
O2 0.0367(6) 0.0363(6) 0.0236(6) -0.0021(5) 0.0081(5) 0.0049(5)
N1 0.0286(7) 0.0338(7) 0.0217(7) 0.0052(5) -0.0003(5) 0.0042(5)
N2 0.0265(7) 0.0284(6) 0.0198(6) 0.0039(5) -0.0006(5) 0.0006(5)
N3 0.0322(7) 0.0267(6) 0.0216(6) 0.0026(5) 0.0016(6) -0.0033(5)
N4 0.0322(7) 0.0294(6) 0.0186(6) 0.0050(5) 0.0073(5) 0.0030(5)
N5 0.0322(7) 0.0296(6) 0.0198(6) 0.0045(5) 0.0092(5) 0.0016(5)
C1 0.0270(8) 0.0253(7) 0.0230(8) -0.0017(6) 0.0063(6) 0.0005(6)
C2 0.0311(9) 0.0308(7) 0.0264(8) 0.0043(6) 0.0011(7) 0.0012(6)
C3 0.0401(9) 0.0357(8) 0.0236(8) 0.0003(7) 0.0012(7) -0.0004(6)
C4 0.0404(10) 0.0324(8) 0.0296(9) -0.0027(7) 0.0126(7) -0.0045(7)
C5 0.0318(9) 0.0279(7) 0.0398(9) 0.0030(6) 0.0123(7) -0.0008(7)
C6 0.0271(8) 0.0280(7) 0.0291(8) 0.0001(6) 0.0038(6) 0.0032(6)
C7 0.0234(8) 0.0276(7) 0.0232(8) 0.0020(6) 0.0019(6) 0.0021(6)
C8 0.0240(8) 0.0281(7) 0.0207(8) -0.0008(6) 0.0027(6) 0.0025(6)
C9 0.0261(8) 0.0310(7) 0.0223(7) 0.0017(6) 0.0049(6) 0.0035(6)
C10 0.0404(10) 0.0485(9) 0.0226(8) 0.0144(8) -0.0001(7) 0.0007(7)
C11 0.0236(8) 0.0271(7) 0.0213(7) -0.0031(6) 0.0035(6) 0.0035(6)
C12 0.0313(8) 0.0320(8) 0.0233(8) 0.0014(6) 0.0015(6) -0.0008(6)
C13 0.0239(7) 0.0248(7) 0.0209(7) -0.0005(6) 0.0023(6) -0.0013(6)
C14 0.0207(7) 0.0298(7) 0.0200(7) 0.0001(6) 0.0025(6) -0.0027(6)
C15 0.0316(9) 0.0378(8) 0.0213(8) 0.0026(7) 0.0061(6) 0.0007(6)
C16 0.0387(9) 0.0323(8) 0.0308(9) 0.0100(7) 0.0073(7) 0.0076(7)
C17 0.0237(8) 0.0294(7) 0.0207(7) -0.0022(6) 0.0009(6) 0.0006(6)
C18 0.0266(8) 0.0315(7) 0.0205(7) 0.0087(6) 0.0015(6) -0.0018(6)
C19 0.0276(8) 0.0443(9) 0.0244(8) 0.0095(7) 0.0030(6) -0.0002(7)
C20 0.0355(10) 0.0633(11) 0.0232(8) 0.0165(8) 0.0029(7) -0.0056(8)
C21 0.0475(11) 0.0484(10) 0.0339(10) 0.0148(8) -0.0048(8) -0.0161(8)
C22 0.0455(11) 0.0378(9) 0.0407(10) 0.0037(8) -0.0009(8) -0.0095(8)
C23 0.0340(9) 0.0354(8) 0.0328(9) 0.0044(7) 0.0052(7) -0.0015(7)

loop_
_atom_type_symbol
_atom_type_description
_atom_type_scat_dispersion_real
_atom_type_scat_dispersion_imag
_atom_type_scat_source
C C 0.0033 0.0016 'International Tables Vol C Tables 4.2.6.8 and 6.1.1.4'
H H 0.0000 0.0000 'International Tables Vol C Tables 4.2.6.8 and 6.1.1.4'
N N 0.0061 0.0033 'International Tables Vol C Tables 4.2.6.8 and 6.1.1.4'
O O 0.0106 0.0060 'International Tables Vol C Tables 4.2.6.8 and 6.1.1.4'

loop_
_geom_angle_atom_site_label_1
_geom_angle_atom_site_label_2
_geom_angle_atom_site_label_3
_geom_angle_site_symmetry_1
_geom_angle_site_symmetry_3
_geom_angle
_geom_angle_publ_flag
C9 N1 N2 . . 106.53(11) ?
C7 N2 N1 . . 111.35(10) ?
C7 N2 C1 . . 129.57(11) ?
N1 N2 C1 . . 118.78(11) ?
C11 N3 C13 . . 128.11(12) ?
C11 N3 H3A . . 113.6(11) ?
C13 N3 H3A . . 117.5(11) ?
C14 N4 N5 . . 107.23(10) ?
C14 N4 C16 . . 122.11(12) ?
N5 N4 C16 . . 116.12(11) ?
N4 N5 C17 . . 109.15(10) ?
N4 N5 C18 . . 117.40(11) ?
C17 N5 C18 . . 122.47(11) ?
C6 C1 C2 . . 119.56(13) ?
C6 C1 N2 . . 119.69(13) ?
C2 C1 N2 . . 120.74(12) ?
C3 C2 C1 . . 119.82(13) ?
C3 C2 H2 . . 120.1 ?
C1 C2 H2 . . 120.1 ?
C2 C3 C4 . . 120.79(14) ?
C2 C3 H3 . . 119.6 ?
C4 C3 H3 . . 119.6 ?
C5 C4 C3 . . 119.24(14) ?
C5 C4 H4 . . 120.4 ?
C3 C4 H4 . . 120.4 ?
C4 C5 C6 . . 120.81(13) ?
C4 C5 H5 . . 119.6 ?
C6 C5 H5 . . 119.6 ?
C5 C6 C1 . . 119.75(14) ?
C5 C6 H6 . . 120.1 ?
C1 C6 H6 . . 120.1 ?
O1 C7 N2 . . 125.62(12) ?
O1 C7 C8 . . 128.99(13) ?
N2 C7 C8 . . 105.38(11) ?
C11 C8 C9 . . 132.97(13) ?
C11 C8 C7 . . 122.03(12) ?
C9 C8 C7 . . 104.97(12) ?
N1 C9 C8 . . 111.75(12) ?
N1 C9 C10 . . 118.09(12) ?
C8 C9 C10 . . 130.15(13) ?
C9 C10 H10A . . 109.5 ?
C9 C10 H10B . . 109.5 ?
H10A C10 H10B . . 109.5 ?
C9 C10 H10C . . 109.5 ?
H10A C10 H10C . . 109.5 ?
H10B C10 H10C . . 109.5 ?
N3 C11 C8 . . 116.50(12) ?
N3 C11 C12 . . 119.56(12) ?
C8 C11 C12 . . 123.93(12) ?
C11 C12 H12A . . 109.5 ?
C11 C12 H12B . . 109.5 ?
H12A C12 H12B . . 109.5 ?
C11 C12 H12C . . 109.5 ?
H12A C12 H12C . . 109.5 ?
H12B C12 H12C . . 109.5 ?
C14 C13 N3 . . 123.54(13) ?
C14 C13 C17 . . 109.25(12) ?
N3 C13 C17 . . 127.10(12) ?
C13 C14 N4 . . 109.58(12) ?
C13 C14 C15 . . 129.12(12) ?
N4 C14 C15 . . 121.23(12) ?
C14 C15 H15A . . 109.5 ?
C14 C15 H15B . . 109.5 ?
H15A C15 H15B . . 109.5 ?
C14 C15 H15C . . 109.5 ?
H15A C15 H15C . . 109.5 ?
H15B C15 H15C . . 109.5 ?
N4 C16 H16A . . 109.5 ?
N4 C16 H16B . . 109.5 ?
H16A C16 H16B . . 109.5 ?
N4 C16 H16C . . 109.5 ?
H16A C16 H16C . . 109.5 ?
H16B C16 H16C . . 109.5 ?
O2 C17 N5 . . 124.01(13) ?
O2 C17 C13 . . 131.67(13) ?
N5 C17 C13 . . 104.32(11) ?
C19 C18 C23 . . 120.71(13) ?
C19 C18 N5 . . 118.54(13) ?
C23 C18 N5 . . 120.74(13) ?
C18 C19 C20 . . 119.31(15) ?
C18 C19 H19 . . 120.3 ?
C20 C19 H19 . . 120.3 ?
C21 C20 C19 . . 120.52(16) ?
C21 C20 H20 . . 119.7 ?
C19 C20 H20 . . 119.7 ?
C20 C21 C22 . . 119.82(15) ?
C20 C21 H21 . . 120.1 ?
C22 C21 H21 . . 120.1 ?
C21 C22 C23 . . 120.38(16) ?
C21 C22 H22 . . 119.8 ?
C23 C22 H22 . . 119.8 ?
C18 C23 C22 . . 119.25(15) ?
C18 C23 H23 . . 120.4 ?
C22 C23 H23 . . 120.4 ?

loop_
_geom_bond_atom_site_label_1
_geom_bond_atom_site_label_2
_geom_bond_site_symmetry_2
_geom_bond_distance
_geom_bond_publ_flag
O1 C7 . 1.2559(17) ?
O2 C17 . 1.2341(16) ?
N1 C9 . 1.3093(18) ?
N1 N2 . 1.4073(16) ?
N2 C7 . 1.3792(17) ?
N2 C1 . 1.4133(17) ?
N3 C11 . 1.3408(18) ?
N3 C13 . 1.4091(17) ?
N3 H3A . 0.899(9) ?
N4 C14 . 1.3664(16) ?
N4 N5 . 1.4068(16) ?
N4 C16 . 1.4673(18) ?
N5 C17 . 1.4128(17) ?
N5 C18 . 1.4327(17) ?
C1 C6 . 1.391(2) ?
C1 C2 . 1.398(2) ?
C2 C3 . 1.384(2) ?
C2 H2 . 0.9500 ?
C3 C4 . 1.386(2) ?
C3 H3 . 0.9500 ?
C4 C5 . 1.385(2) ?
C4 H4 . 0.9500 ?
C5 C6 . 1.3893(19) ?
C5 H5 . 0.9500 ?
C6 H6 . 0.9500 ?
C7 C8 . 1.4396(19) ?
C8 C11 . 1.4000(19) ?
C8 C9 . 1.4373(19) ?
C9 C10 . 1.496(2) ?
C10 H10A . 0.9800 ?
C10 H10B . 0.9800 ?
C10 H10C . 0.9800 ?
C11 C12 . 1.4933(19) ?
C12 H12A . 0.9800 ?
C12 H12B . 0.9800 ?
C12 H12C . 0.9800 ?
C13 C14 . 1.3622(19) ?
C13 C17 . 1.4314(19) ?
C14 C15 . 1.4814(19) ?
C15 H15A . 0.9800 ?
C15 H15B . 0.9800 ?
C15 H15C . 0.9800 ?
C16 H16A . 0.9800 ?
C16 H16B . 0.9800 ?
C16 H16C . 0.9800 ?
C18 C19 . 1.382(2) ?
C18 C23 . 1.385(2) ?
C19 C20 . 1.386(2) ?
C19 H19 . 0.9500 ?
C20 C21 . 1.379(3) ?
C20 H20 . 0.9500 ?
C21 C22 . 1.379(3) ?
C21 H21 . 0.9500 ?
C22 C23 . 1.389(2) ?
C22 H22 . 0.9500 ?
C23 H23 . 0.9500 ?

loop_
_geom_hbond_atom_site_label_D
_geom_hbond_atom_site_label_H
_geom_hbond_atom_site_label_A
_geom_hbond_site_symmetry_A
_geom_hbond_distance_DH
_geom_hbond_distance_HA
_geom_hbond_distance_DA
_geom_hbond_angle_DHA
N3 H3A O1 . 0.899(9) 1.853(12) 2.6459(15) 145.9(15)

loop_
_geom_torsion_atom_site_label_1
_geom_torsion_atom_site_label_2
_geom_torsion_atom_site_label_3
_geom_torsion_atom_site_label_4
_geom_torsion_site_symmetry_1
_geom_torsion_site_symmetry_2
_geom_torsion_site_symmetry_3
_geom_torsion_site_symmetry_4
_geom_torsion
_geom_torsion_publ_flag
C9 N1 N2 C7 . . . . 0.73(15) ?
C9 N1 N2 C1 . . . . 175.01(12) ?
C14 N4 N5 C17 . . . . 5.07(15) ?
C16 N4 N5 C17 . . . . 145.59(12) ?
C14 N4 N5 C18 . . . . 150.16(12) ?
C16 N4 N5 C18 . . . . -69.32(15) ?
C7 N2 C1 C6 . . . . 167.10(13) ?
N1 N2 C1 C6 . . . . -5.98(19) ?
C7 N2 C1 C2 . . . . -12.1(2) ?
N1 N2 C1 C2 . . . . 174.78(12) ?
C6 C1 C2 C3 . . . . -1.4(2) ?
N2 C1 C2 C3 . . . . 177.88(13) ?
C1 C2 C3 C4 . . . . 0.4(2) ?
C2 C3 C4 C5 . . . . 0.8(2) ?
C3 C4 C5 C6 . . . . -1.1(2) ?
C4 C5 C6 C1 . . . . 0.2(2) ?
C2 C1 C6 C5 . . . . 1.0(2) ?
N2 C1 C6 C5 . . . . -178.23(12) ?
N1 N2 C7 O1 . . . . 178.08(13) ?
C1 N2 C7 O1 . . . . 4.6(2) ?
N1 N2 C7 C8 . . . . -1.39(15) ?
C1 N2 C7 C8 . . . . -174.88(13) ?
O1 C7 C8 C11 . . . . 0.3(2) ?
N2 C7 C8 C11 . . . . 179.69(12) ?
O1 C7 C8 C9 . . . . -177.98(14) ?
N2 C7 C8 C9 . . . . 1.45(15) ?
N2 N1 C9 C8 . . . . 0.27(16) ?
N2 N1 C9 C10 . . . . -178.89(13) ?
C11 C8 C9 N1 . . . . -179.06(14) ?
C7 C8 C9 N1 . . . . -1.10(16) ?
C11 C8 C9 C10 . . . . 0.0(3) ?
C7 C8 C9 C10 . . . . 177.93(15) ?
C13 N3 C11 C8 . . . . -173.48(13) ?
C13 N3 C11 C12 . . . . 7.1(2) ?
C9 C8 C11 N3 . . . . 179.24(14) ?
C7 C8 C11 N3 . . . . 1.6(2) ?
C9 C8 C11 C12 . . . . -1.4(2) ?
C7 C8 C11 C12 . . . . -179.06(13) ?
C11 N3 C13 C14 . . . . 130.25(16) ?
C11 N3 C13 C17 . . . . -53.9(2) ?
N3 C13 C14 N4 . . . . -177.17(12) ?
C17 C13 C14 N4 . . . . 6.37(16) ?
N3 C13 C14 C15 . . . . 5.8(2) ?
C17 C13 C14 C15 . . . . -170.70(13) ?
N5 N4 C14 C13 . . . . -7.03(15) ?
C16 N4 C14 C13 . . . . -144.66(13) ?
N5 N4 C14 C15 . . . . 170.30(12) ?
C16 N4 C14 C15 . . . . 32.7(2) ?
N4 N5 C17 O2 . . . . 178.14(12) ?
C18 N5 C17 O2 . . . . 35.2(2) ?
N4 N5 C17 C13 . . . . -1.27(14) ?
C18 N5 C17 C13 . . . . -144.24(13) ?
C14 C13 C17 O2 . . . . 177.62(14) ?
N3 C13 C17 O2 . . . . 1.3(2) ?
C14 C13 C17 N5 . . . . -3.03(15) ?
N3 C13 C17 N5 . . . . -179.33(13) ?
N4 N5 C18 C19 . . . . 159.88(12) ?
C17 N5 C18 C19 . . . . -59.97(18) ?
N4 N5 C18 C23 . . . . -20.81(19) ?
C17 N5 C18 C23 . . . . 119.34(15) ?
C23 C18 C19 C20 . . . . -0.7(2) ?
N5 C18 C19 C20 . . . . 178.58(13) ?
C18 C19 C20 C21 . . . . 1.1(2) ?
C19 C20 C21 C22 . . . . -0.4(2) ?
C20 C21 C22 C23 . . . . -0.7(2) ?
C19 C18 C23 C22 . . . . -0.3(2) ?
N5 C18 C23 C22 . . . . -179.56(13) ?
C21 C22 C23 C18 . . . . 1.0(2) ?

loop_
_cod_related_entry_id
_cod_related_entry_database
_cod_related_entry_code
1 ChemSpider 30656115
